data_7004313
loop_
_publ_author_name
'Kromer, Lukas'
'Spingler, Bernhard'
'Alberto, Roger'

_publ_section_title
;
 Substitution reactions with [ReBr2(CO)2(NCCH3)2]&#x2212;: a convenient
 route to complexes with the cis-[Re(CO)2]+ core
;
_journal_issue 42
_journal_name_full 'Dalton Transactions'
_journal_page_first 5800
_journal_page_last 5806
_journal_paper_doi 10.1039/b805410j
_journal_year 2008
_chemical_formula_sum 'C18 H12 Br N4 O4 Re'
_chemical_formula_weight 614.43
_chemical_name_systematic
;
?
;
_space_group_IT_number 13
_symmetry_cell_setting monoclinic
_symmetry_space_group_name_Hall '-P 2yac'
_symmetry_space_group_name_H-M 'P 1 2/n 1'
_atom_sites_solution_hydrogens geom
_atom_sites_solution_primary direct
_atom_sites_solution_secondary difmap
_audit_creation_method SHELXL-97
_cell_angle_alpha 90.00
_cell_angle_beta 93.37(1)
_cell_angle_gamma 90.00
_cell_formula_units_Z 4
_cell_length_a 16.7319(14)
_cell_length_b 7.0306(4)
_cell_length_c 16.9965(14)
_cell_measurement_reflns_used 8000
_cell_measurement_temperature 183(2)
_cell_measurement_theta_max 30.0
_cell_measurement_theta_min 3.2
_cell_volume 1995.9(3)
_computing_cell_refinement 'IPDS (Stoe, 1999)'
_computing_data_collection 'IPDS (Stoe, 1999)'
_computing_data_reduction 'X-RED (Stoe, 1999)'
_computing_molecular_graphics 'ORTEP-3 (Farrugia, 1997)'
_computing_publication_material 'SHELXL-97 (Sheldrick, 1997)'
_computing_structure_refinement 'SHELXL-97 (Sheldrick, 1997)'
_computing_structure_solution 'SHELXS-97 (Sheldrick, 1990)'
_diffrn_ambient_temperature 183(2)
_diffrn_measured_fraction_theta_full 0.973
_diffrn_measured_fraction_theta_max 0.973
_diffrn_measurement_device_type 'Stoe IPDS'
_diffrn_measurement_method '/f oscillation scan'
_diffrn_radiation_monochromator graphite
_diffrn_radiation_source 'fine-focus sealed tube'
_diffrn_radiation_type MoK\a
_diffrn_radiation_wavelength 0.71073
_diffrn_reflns_av_R_equivalents 0.0923
_diffrn_reflns_av_sigmaI/netI 0.0666
_diffrn_reflns_limit_h_max 19
_diffrn_reflns_limit_h_min -19
_diffrn_reflns_limit_k_max 8
_diffrn_reflns_limit_k_min -7
_diffrn_reflns_limit_l_max 20
_diffrn_reflns_limit_l_min -20
_diffrn_reflns_number 12670
_diffrn_reflns_theta_full 25.03
_diffrn_reflns_theta_max 25.03
_diffrn_reflns_theta_min 3.14
_diffrn_standards_interval_count 'every image'
_diffrn_standards_interval_time 8
_diffrn_standards_number 50-200
_exptl_absorpt_coefficient_mu 8.121
_exptl_absorpt_correction_T_max 0.6644
_exptl_absorpt_correction_T_min 0.3978
_exptl_absorpt_correction_type numerical
_exptl_crystal_colour 'dark red'
_exptl_crystal_density_diffrn 2.045
_exptl_crystal_density_method 'not measured'
_exptl_crystal_description block
_exptl_crystal_F_000 1160
_exptl_crystal_size_max 0.14
_exptl_crystal_size_mid 0.07
_exptl_crystal_size_min 0.06
_refine_diff_density_max 1.617
_refine_diff_density_min -1.503
_refine_diff_density_rms 0.214
_refine_ls_extinction_coef 0.0021(4)
_refine_ls_extinction_expression Fc^*^=kFc[1+0.001xFc^2^\l^3^/sin(2\q)]^-1/4^
_refine_ls_extinction_method SHELXL
_refine_ls_goodness_of_fit_ref 1.058
_refine_ls_hydrogen_treatment constr
_refine_ls_matrix_type full
_refine_ls_number_parameters 258
_refine_ls_number_reflns 3438
_refine_ls_number_restraints 0
_refine_ls_restrained_S_all 1.058
_refine_ls_R_factor_all 0.0816
_refine_ls_R_factor_gt 0.0674
_refine_ls_shift/su_max 0.001
_refine_ls_shift/su_mean 0.000
_refine_ls_structure_factor_coef Fsqd
_refine_ls_weighting_details 'calc w=1/[\s^2^(Fo^2^)+(0.0799P)^2^+29.6151P] where P=(Fo^2^+2Fc^2^)/3'
_refine_ls_weighting_scheme calc
_refine_ls_wR_factor_gt 0.1672
_refine_ls_wR_factor_ref 0.1735
_reflns_number_gt 2592
_reflns_number_total 3438
_reflns_threshold_expression >2sigma(I)
_cod_data_source_file b805410j.txt
_cod_data_source_block lk080606
_cod_original_sg_symbol_H-M P2/n
_cod_database_code 7004313

loop_
_symmetry_equiv_pos_as_xyz
'x, y, z'
'-x+1/2, y, -z+1/2'
'-x, -y, -z'
'x-1/2, -y, z-1/2'

loop_
_atom_site_label
_atom_site_type_symbol
_atom_site_fract_x
_atom_site_fract_y
_atom_site_fract_z
_atom_site_U_iso_or_equiv
_atom_site_adp_type
_atom_site_occupancy
_atom_site_symmetry_multiplicity
_atom_site_calc_flag
_atom_site_refinement_flags
_atom_site_disorder_assembly
_atom_site_disorder_group
Re1 Re 0.93512(4) 0.69187(9) 0.81891(3) 0.0472(3) Uani 1 1 d . . .
Br1A Br 1.2500 0.8582(3) 0.7500 0.0578(6) Uani 1 2 d S . .
Br1B Br 1.0000 0.5000 0.5000 0.0648(7) Uani 1 2 d S . .
C1 C 0.9161(9) 0.541(3) 0.9033(10) 0.062(4) Uani 1 1 d . . .
C2 C 0.8485(11) 0.849(3) 0.8418(9) 0.063(5) Uani 1 1 d . . .
C3 C 0.8275(10) 0.482(3) 0.6831(9) 0.056(4) Uani 1 1 d . . .
C4 C 0.7805(12) 0.402(4) 0.6167(11) 0.080(6) Uani 1 1 d . . .
H4A H 0.7928 0.2663 0.6120 0.120 Uiso 1 1 calc R . .
H4B H 0.7936 0.4678 0.5683 0.120 Uiso 1 1 calc R . .
H4C H 0.7234 0.4178 0.6250 0.120 Uiso 1 1 calc R . .
C5 C 1.0777(9) 0.903(3) 0.9182(9) 0.055(4) Uani 1 1 d . . .
C6 C 1.1481(12) 0.985(4) 0.9609(12) 0.088(7) Uani 1 1 d . . .
H6A H 1.1899 1.0078 0.9240 0.132 Uiso 1 1 calc R . .
H6B H 1.1680 0.8959 1.0019 0.132 Uiso 1 1 calc R . .
H6C H 1.1333 1.1051 0.9852 0.132 Uiso 1 1 calc R . .
C7 C 1.0373(8) 0.780(2) 0.6815(8) 0.041(3) Uani 1 1 d . . .
C8 C 1.0696(9) 0.868(2) 0.6181(8) 0.045(3) Uani 1 1 d . . .
C9 C 1.0367(9) 1.041(2) 0.5935(8) 0.047(3) Uani 1 1 d . . .
H9A H 1.0591 1.1079 0.5515 0.056 Uiso 1 1 calc R . .
C10 C 0.9717(10) 1.118(2) 0.6292(9) 0.054(4) Uani 1 1 d . . .
H10A H 0.9476 1.2346 0.6118 0.065 Uiso 1 1 calc R . .
C11 C 0.9443(10) 1.018(2) 0.6909(9) 0.054(4) Uani 1 1 d . . .
H11A H 0.9004 1.0692 0.7168 0.064 Uiso 1 1 calc R . .
C12 C 1.1379(9) 0.786(2) 0.5790(9) 0.049(3) Uani 1 1 d . . .
C13 C 1.0684(8) 0.598(2) 0.7120(8) 0.041(3) Uani 1 1 d . . .
C14 C 1.1289(8) 0.498(2) 0.6776(8) 0.045(3) Uani 1 1 d . . .
C15 C 1.1553(9) 0.332(2) 0.7054(9) 0.052(4) Uani 1 1 d . . .
H15A H 1.1970 0.2667 0.6813 0.062 Uiso 1 1 calc R . .
C16 C 1.1194(10) 0.255(2) 0.7726(9) 0.053(4) Uani 1 1 d . . .
H16A H 1.1356 0.1352 0.7938 0.063 Uiso 1 1 calc R . .
C17 C 1.0605(9) 0.360(2) 0.8053(10) 0.053(4) Uani 1 1 d . . .
H17A H 1.0377 0.3120 0.8513 0.064 Uiso 1 1 calc R . .
C18 C 1.1692(9) 0.588(2) 0.6075(8) 0.046(3) Uani 1 1 d . . .
N1 N 0.8648(7) 0.544(2) 0.7358(8) 0.054(3) Uani 1 1 d . . .
N2 N 1.0238(8) 0.841(2) 0.8853(7) 0.052(3) Uani 1 1 d . . .
N3 N 0.9747(7) 0.8515(18) 0.7177(7) 0.045(3) Uani 1 1 d . . .
N4 N 1.0335(7) 0.5266(18) 0.7753(7) 0.045(3) Uani 1 1 d . . .
O1 O 0.9067(8) 0.433(3) 0.9605(8) 0.088(5) Uani 1 1 d . . .
O2 O 0.7936(8) 0.950(2) 0.8526(8) 0.087(5) Uani 1 1 d . . .
O3 O 1.1695(7) 0.8638(17) 0.5261(6) 0.061(3) Uani 1 1 d . . .
O4 O 1.2218(8) 0.5134(19) 0.5763(7) 0.070(3) Uani 1 1 d . . .

loop_
_atom_site_aniso_label
_atom_site_aniso_U_11
_atom_site_aniso_U_22
_atom_site_aniso_U_33
_atom_site_aniso_U_23
_atom_site_aniso_U_13
_atom_site_aniso_U_12
Re1 0.0472(4) 0.0539(5) 0.0403(4) 0.0049(3) 0.0023(2) 0.0013(3)
Br1A 0.0533(12) 0.0430(14) 0.0759(15) 0.000 -0.0060(10) 0.000
Br1B 0.0971(18) 0.0432(14) 0.0521(12) 0.0058(10) -0.0129(11) -0.0091(12)
C1 0.045(8) 0.073(13) 0.067(10) -0.007(9) 0.007(7) -0.003(8)
C2 0.073(11) 0.074(13) 0.042(8) 0.000(8) 0.000(8) -0.005(9)
C3 0.055(9) 0.069(12) 0.044(8) -0.011(8) -0.005(7) 0.006(8)
C4 0.074(12) 0.098(17) 0.067(11) -0.024(11) -0.005(9) 0.018(11)
C5 0.049(8) 0.075(12) 0.042(8) 0.001(8) 0.004(7) -0.014(8)
C6 0.080(13) 0.12(2) 0.066(12) 0.007(12) -0.014(10) -0.015(13)
C7 0.046(7) 0.038(8) 0.040(7) 0.003(6) -0.001(6) -0.006(6)
C8 0.050(8) 0.049(9) 0.036(7) 0.000(6) 0.002(6) -0.001(6)
C9 0.062(9) 0.045(9) 0.034(6) 0.006(6) 0.006(6) -0.004(7)
C10 0.062(9) 0.046(10) 0.055(9) 0.007(7) -0.001(7) 0.004(7)
C11 0.070(10) 0.037(9) 0.054(8) 0.009(7) 0.006(7) 0.009(7)
C12 0.060(9) 0.038(9) 0.050(8) 0.000(7) 0.004(7) 0.007(7)
C13 0.041(7) 0.043(9) 0.039(7) 0.003(6) -0.004(5) 0.002(6)
C14 0.047(8) 0.039(9) 0.049(8) 0.007(6) -0.001(6) -0.004(6)
C15 0.052(8) 0.057(11) 0.046(8) -0.012(7) 0.002(6) 0.000(7)
C16 0.062(9) 0.038(9) 0.058(9) 0.010(7) 0.001(7) 0.004(7)
C17 0.051(8) 0.050(10) 0.059(9) 0.020(7) 0.005(7) 0.009(7)
C18 0.055(8) 0.043(9) 0.040(7) 0.001(6) 0.005(6) -0.006(7)
N1 0.046(7) 0.059(9) 0.056(8) 0.015(6) 0.010(6) 0.002(6)
N2 0.055(8) 0.056(9) 0.047(7) 0.005(6) 0.009(6) 0.010(6)
N3 0.043(6) 0.046(8) 0.046(6) 0.004(5) 0.004(5) 0.001(5)
N4 0.051(7) 0.041(7) 0.044(6) 0.009(5) 0.006(5) 0.004(5)
O1 0.066(8) 0.128(13) 0.071(8) 0.052(9) 0.005(6) -0.004(8)
O2 0.075(8) 0.117(13) 0.068(8) -0.019(8) 0.010(6) 0.035(9)
O3 0.075(7) 0.059(8) 0.049(6) 0.006(5) 0.014(5) -0.007(6)
O4 0.071(7) 0.069(9) 0.071(7) 0.001(6) 0.024(6) 0.008(6)

loop_
_atom_type_symbol
_atom_type_description
_atom_type_scat_dispersion_real
_atom_type_scat_dispersion_imag
_atom_type_scat_source
Re Re -1.0185 7.2310 'International Tables Vol C Tables 4.2.6.8 and 6.1.1.4'
Br Br -0.2901 2.4595 'International Tables Vol C Tables 4.2.6.8 and 6.1.1.4'
C C 0.0033 0.0016 'International Tables Vol C Tables 4.2.6.8 and 6.1.1.4'
N N 0.0061 0.0033 'International Tables Vol C Tables 4.2.6.8 and 6.1.1.4'
O O 0.0106 0.0060 'International Tables Vol C Tables 4.2.6.8 and 6.1.1.4'
H H 0.0000 0.0000 'International Tables Vol C Tables 4.2.6.8 and 6.1.1.4'

loop_
_geom_angle_atom_site_label_1
_geom_angle_atom_site_label_2
_geom_angle_atom_site_label_3
_geom_angle
_geom_angle_site_symmetry_1
_geom_angle_site_symmetry_3
_geom_angle_publ_flag
C1 Re1 C2 90.3(8) . . ?
C1 Re1 N1 97.3(7) . . ?
C2 Re1 N1 91.2(6) . . ?
C1 Re1 N2 91.0(6) . . ?
C2 Re1 N2 97.2(6) . . ?
N1 Re1 N2 168.1(5) . . ?
C1 Re1 N4 97.4(6) . . ?
C2 Re1 N4 171.8(6) . . ?
N1 Re1 N4 84.9(5) . . ?
N2 Re1 N4 85.6(5) . . ?
C1 Re1 N3 171.7(6) . . ?
C2 Re1 N3 97.7(6) . . ?
N1 Re1 N3 84.6(5) . . ?
N2 Re1 N3 86.0(5) . . ?
N4 Re1 N3 74.8(4) . . ?
O1 C1 Re1 176.6(15) . . ?
O2 C2 Re1 176.9(15) . . ?
N1 C3 C4 180(2) . . ?
C3 C4 H4A 109.5 . . ?
C3 C4 H4B 109.5 . . ?
H4A C4 H4B 109.5 . . ?
C3 C4 H4C 109.5 . . ?
H4A C4 H4C 109.5 . . ?
H4B C4 H4C 109.5 . . ?
N2 C5 C6 180(2) . . ?
C5 C6 H6A 109.5 . . ?
C5 C6 H6B 109.5 . . ?
H6A C6 H6B 109.5 . . ?
C5 C6 H6C 109.5 . . ?
H6A C6 H6C 109.5 . . ?
H6B C6 H6C 109.5 . . ?
N3 C7 C8 122.5(14) . . ?
N3 C7 C13 115.9(12) . . ?
C8 C7 C13 121.6(13) . . ?
C7 C8 C9 117.6(14) . . ?
C7 C8 C12 121.5(14) . . ?
C9 C8 C12 120.8(13) . . ?
C10 C9 C8 121.3(13) . . ?
C10 C9 H9A 119.4 . . ?
C8 C9 H9A 119.4 . . ?
C11 C10 C9 116.1(15) . . ?
C11 C10 H10A 122.0 . . ?
C9 C10 H10A 122.0 . . ?
N3 C11 C10 125.0(15) . . ?
N3 C11 H11A 117.5 . . ?
C10 C11 H11A 117.5 . . ?
O3 C12 C8 123.2(15) . . ?
O3 C12 C18 119.0(14) . . ?
C8 C12 C18 117.8(13) . . ?
N4 C13 C14 120.2(13) . . ?
N4 C13 C7 116.6(12) . . ?
C14 C13 C7 123.1(12) . . ?
C15 C14 C13 122.2(14) . . ?
C15 C14 C18 118.9(14) . . ?
C13 C14 C18 118.8(13) . . ?
C14 C15 C16 118.2(15) . . ?
C14 C15 H15A 120.9 . . ?
C16 C15 H15A 120.9 . . ?
C17 C16 C15 117.7(15) . . ?
C17 C16 H16A 121.1 . . ?
C15 C16 H16A 121.1 . . ?
N4 C17 C16 123.0(15) . . ?
N4 C17 H17A 118.5 . . ?
C16 C17 H17A 118.5 . . ?
O4 C18 C14 122.9(15) . . ?
O4 C18 C12 120.3(13) . . ?
C14 C18 C12 116.9(13) . . ?
C3 N1 Re1 171.0(14) . . ?
C5 N2 Re1 171.2(14) . . ?
C11 N3 C7 117.5(13) . . ?
C11 N3 Re1 125.9(10) . . ?
C7 N3 Re1 116.5(9) . . ?
C17 N4 C13 118.5(13) . . ?
C17 N4 Re1 125.3(10) . . ?
C13 N4 Re1 116.2(9) . . ?

loop_
_geom_bond_atom_site_label_1
_geom_bond_atom_site_label_2
_geom_bond_distance
_geom_bond_site_symmetry_2
_geom_bond_publ_flag
Re1 C1 1.825(19) . ?
Re1 C2 1.88(2) . ?
Re1 N1 2.064(15) . ?
Re1 N2 2.091(15) . ?
Re1 N4 2.181(12) . ?
Re1 N3 2.189(12) . ?
C1 O1 1.25(2) . ?
C2 O2 1.19(2) . ?
C3 N1 1.149(19) . ?
C3 C4 1.45(2) . ?
C4 H4A 0.9800 . ?
C4 H4B 0.9800 . ?
C4 H4C 0.9800 . ?
C5 N2 1.12(2) . ?
C5 C6 1.46(2) . ?
C6 H6A 0.9800 . ?
C6 H6B 0.9800 . ?
C6 H6C 0.9800 . ?
C7 N3 1.345(18) . ?
C7 C8 1.38(2) . ?
C7 C13 1.46(2) . ?
C8 C9 1.39(2) . ?
C8 C12 1.47(2) . ?
C9 C10 1.39(2) . ?
C9 H9A 0.9500 . ?
C10 C11 1.37(2) . ?
C10 H10A 0.9500 . ?
C11 N3 1.343(19) . ?
C11 H11A 0.9500 . ?
C12 O3 1.200(19) . ?
C12 C18 1.56(2) . ?
C13 N4 1.352(17) . ?
C13 C14 1.39(2) . ?
C14 C15 1.32(2) . ?
C14 C18 1.538(19) . ?
C15 C16 1.43(2) . ?
C15 H15A 0.9500 . ?
C16 C17 1.37(2) . ?
C16 H16A 0.9500 . ?
C17 N4 1.347(19) . ?
C17 H17A 0.9500 . ?
C18 O4 1.176(18) . ?

loop_
_geom_torsion_atom_site_label_1
_geom_torsion_atom_site_label_2
_geom_torsion_atom_site_label_3
_geom_torsion_atom_site_label_4
_geom_torsion
_geom_torsion_site_symmetry_1
_geom_torsion_site_symmetry_2
_geom_torsion_site_symmetry_3
_geom_torsion_site_symmetry_4
_geom_torsion_publ_flag
C2 Re1 C1 O1 -174(27) . . . . ?
N1 Re1 C1 O1 95(27) . . . . ?
N2 Re1 C1 O1 -76(27) . . . . ?
N4 Re1 C1 O1 9(27) . . . . ?
N3 Re1 C1 O1 -8(30) . . . . ?
C1 Re1 C2 O2 -157(32) . . . . ?
N1 Re1 C2 O2 -59(32) . . . . ?
N2 Re1 C2 O2 112(32) . . . . ?
N4 Re1 C2 O2 2(35) . . . . ?
N3 Re1 C2 O2 25(32) . . . . ?
N3 C7 C8 C9 2(2) . . . . ?
C13 C7 C8 C9 -179.5(13) . . . . ?
N3 C7 C8 C12 -179.5(13) . . . . ?
C13 C7 C8 C12 -1(2) . . . . ?
C7 C8 C9 C10 -2(2) . . . . ?
C12 C8 C9 C10 179.1(14) . . . . ?
C8 C9 C10 C11 2(2) . . . . ?
C9 C10 C11 N3 -1(2) . . . . ?
C7 C8 C12 O3 -176.6(15) . . . . ?
C9 C8 C12 O3 2(2) . . . . ?
C7 C8 C12 C18 4(2) . . . . ?
C9 C8 C12 C18 -177.5(13) . . . . ?
N3 C7 C13 N4 -2.9(18) . . . . ?
C8 C7 C13 N4 178.5(13) . . . . ?
N3 C7 C13 C14 175.1(13) . . . . ?
C8 C7 C13 C14 -3(2) . . . . ?
N4 C13 C14 C15 -1(2) . . . . ?
C7 C13 C14 C15 -178.8(14) . . . . ?
N4 C13 C14 C18 -177.8(13) . . . . ?
C7 C13 C14 C18 4(2) . . . . ?
C13 C14 C15 C16 1(2) . . . . ?
C18 C14 C15 C16 177.5(13) . . . . ?
C14 C15 C16 C17 -1(2) . . . . ?
C15 C16 C17 N4 3(3) . . . . ?
C15 C14 C18 O4 1(2) . . . . ?
C13 C14 C18 O4 178.5(14) . . . . ?
C15 C14 C18 C12 -177.9(13) . . . . ?
C13 C14 C18 C12 -0.9(19) . . . . ?
O3 C12 C18 O4 -2(2) . . . . ?
C8 C12 C18 O4 177.4(15) . . . . ?
O3 C12 C18 C14 177.6(14) . . . . ?
C8 C12 C18 C14 -3.1(19) . . . . ?
C4 C3 N1 Re1 161(100) . . . . ?
C1 Re1 N1 C3 171(8) . . . . ?
C2 Re1 N1 C3 81(8) . . . . ?
N2 Re1 N1 C3 -55(9) . . . . ?
N4 Re1 N1 C3 -92(8) . . . . ?
N3 Re1 N1 C3 -17(8) . . . . ?
C6 C5 N2 Re1 107(100) . . . . ?
C1 Re1 N2 C5 86(8) . . . . ?
C2 Re1 N2 C5 176(8) . . . . ?
N1 Re1 N2 C5 -49(10) . . . . ?
N4 Re1 N2 C5 -11(8) . . . . ?
N3 Re1 N2 C5 -86(8) . . . . ?
C10 C11 N3 C7 1(2) . . . . ?
C10 C11 N3 Re1 177.6(13) . . . . ?
C8 C7 N3 C11 -1(2) . . . . ?
C13 C7 N3 C11 -179.7(13) . . . . ?
C8 C7 N3 Re1 -178.4(11) . . . . ?
C13 C7 N3 Re1 3.1(16) . . . . ?
C1 Re1 N3 C11 -161(4) . . . . ?
C2 Re1 N3 C11 4.6(14) . . . . ?
N1 Re1 N3 C11 95.1(13) . . . . ?
N2 Re1 N3 C11 -92.2(13) . . . . ?
N4 Re1 N3 C11 -178.7(13) . . . . ?
C1 Re1 N3 C7 16(5) . . . . ?
C2 Re1 N3 C7 -178.4(11) . . . . ?
N1 Re1 N3 C7 -88.0(10) . . . . ?
N2 Re1 N3 C7 84.8(10) . . . . ?
N4 Re1 N3 C7 -1.8(10) . . . . ?
C16 C17 N4 C13 -3(2) . . . . ?
C16 C17 N4 Re1 175.7(13) . . . . ?
C14 C13 N4 C17 2(2) . . . . ?
C7 C13 N4 C17 -180.0(13) . . . . ?
C14 C13 N4 Re1 -176.7(10) . . . . ?
C7 C13 N4 Re1 1.3(16) . . . . ?
C1 Re1 N4 C17 4.1(14) . . . . ?
C2 Re1 N4 C17 -155(4) . . . . ?
N1 Re1 N4 C17 -92.6(13) . . . . ?
N2 Re1 N4 C17 94.6(13) . . . . ?
N3 Re1 N4 C17 -178.4(13) . . . . ?
C1 Re1 N4 C13 -177.3(11) . . . . ?
C2 Re1 N4 C13 24(5) . . . . ?
N1 Re1 N4 C13 86.0(11) . . . . ?
N2 Re1 N4 C13 -86.8(10) . . . . ?
N3 Re1 N4 C13 0.2(10) . . . . ?
